data_4109459
loop_
_publ_author_name
'Natalia F. Blank'
'Jillian R. Moncarz'
'Tim J. Brunker'
'Corina Scriban'
'Brian J. Anderson'
'Omar Amir'
'David S. Glueck'
'Lev N. Zakharov'
'James A. Golen'
'Christopher D. Incarvito'
'Arnold L. Rheingold'

_publ_section_title
;
 Palladium-Catalyzed Asymmetric Phosphination. Scope, Mechanism, and
 Origin of Enantioselectivity
;
_journal_name_full 'Journal of the American Chemical Society'
_journal_page_first 6847
_journal_page_last 6858
_journal_paper_doi 10.1021/ja070225a
_journal_volume 129
_journal_year 2007
_chemical_formula_sum 'C49 H76 F3 O5 P3 Pd S'
_chemical_formula_weight 1033.47
_chemical_name_systematic
; 
 ? 
;
_space_group_IT_number 4
_symmetry_cell_setting monoclinic
_symmetry_space_group_name_Hall 'P 2yb'
_symmetry_space_group_name_H-M 'P 1 21 1'
_atom_sites_solution_hydrogens geom
_atom_sites_solution_primary direct
_atom_sites_solution_secondary difmap
_audit_creation_method SHELXL-97
_cell_angle_alpha 90.00
_cell_angle_beta 114.109(4)
_cell_angle_gamma 90.00
_cell_formula_units_Z 2
_cell_length_a 12.332(4)
_cell_length_b 17.224(5)
_cell_length_c 13.244(4)
_cell_measurement_reflns_used 5728
_cell_measurement_temperature 200(2)
_cell_measurement_theta_max 28.13
_cell_measurement_theta_min 2.24
_cell_volume 2567.7(14)
_computing_cell_refinement 'Bruker SMART'
_computing_data_collection 'Bruker SMART'
_computing_data_reduction 'Bruker SAINT'
_computing_molecular_graphics 'Bruker SHELXTL'
_computing_publication_material 'Bruker SHELXTL'
_computing_structure_refinement 'SHELXL-97 (Sheldrick, 1997)'
_computing_structure_solution 'SHELXS-97 (Sheldrick, 1990)'
_diffrn_ambient_temperature 100(2)
_diffrn_measured_fraction_theta_full 1.000
_diffrn_measured_fraction_theta_max 0.999
_diffrn_measurement_device_type 'CCD area detector'
_diffrn_measurement_method 'phi and omega scans'
_diffrn_radiation_monochromator graphite
_diffrn_radiation_source 'fine-focus sealed tube'
_diffrn_radiation_type MoK\a
_diffrn_radiation_wavelength 0.71073
_diffrn_reflns_av_R_equivalents 0.0465
_diffrn_reflns_av_sigmaI/netI 0.0829
_diffrn_reflns_limit_h_max 15
_diffrn_reflns_limit_h_min -15
_diffrn_reflns_limit_k_max 21
_diffrn_reflns_limit_k_min -21
_diffrn_reflns_limit_l_max 16
_diffrn_reflns_limit_l_min -16
_diffrn_reflns_number 19823
_diffrn_reflns_theta_full 25.00
_diffrn_reflns_theta_max 25.90
_diffrn_reflns_theta_min 1.68
_exptl_absorpt_coefficient_mu 0.549
_exptl_absorpt_correction_T_max 0.9731
_exptl_absorpt_correction_T_min 0.8981
_exptl_absorpt_correction_type multi-scan
_exptl_absorpt_process_details sadabs
_exptl_crystal_colour colorless
_exptl_crystal_density_diffrn 1.337
_exptl_crystal_description rod
_exptl_crystal_F_000 1088
_exptl_crystal_size_max 0.20
_exptl_crystal_size_mid 0.20
_exptl_crystal_size_min 0.05
_refine_diff_density_max 0.950
_refine_diff_density_min -1.865
_refine_diff_density_rms 0.099
_refine_ls_abs_structure_details 'Flack H D (1983), Acta Cryst. A39, 876-881'
_refine_ls_abs_structure_Flack 0.01(3)
_refine_ls_extinction_method none
_refine_ls_goodness_of_fit_ref 1.138
_refine_ls_hydrogen_treatment constr
_refine_ls_matrix_type full
_refine_ls_number_parameters 544
_refine_ls_number_reflns 9839
_refine_ls_number_restraints 2
_refine_ls_restrained_S_all 1.138
_refine_ls_R_factor_all 0.0686
_refine_ls_R_factor_gt 0.0591
_refine_ls_shift/su_max 0.210
_refine_ls_shift/su_mean 0.006
_refine_ls_structure_factor_coef Fsqd
_refine_ls_weighting_details 'calc w=1/[\s^2^(Fo^2^)+(0.0400P)^2^+2.0000P] where P=(Fo^2^+2Fc^2^)/3'
_refine_ls_weighting_scheme calc
_refine_ls_wR_factor_gt 0.1151
_refine_ls_wR_factor_ref 0.1182
_reflns_number_gt 8766
_reflns_number_total 9839
_reflns_threshold_expression >2sigma(I)
_cod_data_source_file ja070225asi20070309_123028_8.cif
_cod_data_source_block glu242
_cod_original_cell_volume 2567.6(13)
_cod_database_code 4109459

loop_
_symmetry_equiv_pos_as_xyz
'x, y, z'
'-x, y+1/2, -z'

loop_
_atom_site_label
_atom_site_type_symbol
_atom_site_fract_x
_atom_site_fract_y
_atom_site_fract_z
_atom_site_U_iso_or_equiv
_atom_site_adp_type
_atom_site_occupancy
_atom_site_symmetry_multiplicity
_atom_site_calc_flag
_atom_site_refinement_flags
Pd1 Pd 0.71929(3) 0.63753(3) 0.68598(3) 0.01220(10) Uani 1 1 d .
S1 S 0.72489(15) 0.48309(10) 0.30365(14) 0.0294(4) Uani 1 1 d .
P1 P 0.84108(16) 0.73979(10) 0.68436(14) 0.0191(4) Uani 1 1 d .
P2 P 0.59799(16) 0.73082(10) 0.70484(15) 0.0202(4) Uani 1 1 d .
P3 P 0.82936(14) 0.53958(9) 0.64973(13) 0.0136(4) Uani 1 1 d D
O1 O 0.7804(6) 0.4171(3) 0.3696(5) 0.0606(17) Uani 1 1 d .
O2 O 0.6003(4) 0.4821(4) 0.2443(5) 0.0624(18) Uani 1 1 d .
O3 O 0.7758(6) 0.5556(3) 0.3569(5) 0.0596(17) Uani 1 1 d .
O4 O 0.6669(6) 1.1519(4) 0.7730(6) 0.078(2) Uani 1 1 d .
O5 O 1.0655(6) 0.7811(4) 1.2197(7) 0.083(2) Uani 1 1 d .
C1 C 1.0527(6) 0.7777(4) 0.8732(6) 0.0287(17) Uani 1 1 d .
H1B H 1.1365 0.7642 0.9150 0.043 Uiso 1 1 calc R
H1C H 1.0073 0.7635 0.9163 0.043 Uiso 1 1 calc R
H1D H 1.0455 0.8336 0.8585 0.043 Uiso 1 1 calc R
C2 C 1.0045(6) 0.7338(4) 0.7647(6) 0.0278(17) Uani 1 1 d .
H2B H 1.0238 0.6778 0.7832 0.033 Uiso 1 1 calc R
C3 C 1.0579(6) 0.7561(5) 0.6831(7) 0.0322(19) Uani 1 1 d .
H3B H 1.0708 0.8129 0.6853 0.039 Uiso 1 1 calc R
H3C H 1.1357 0.7301 0.7039 0.039 Uiso 1 1 calc R
C4 C 0.9747(6) 0.7319(4) 0.5683(6) 0.0332(17) Uani 1 1 d .
H4A H 0.9744 0.6746 0.5611 0.040 Uiso 1 1 calc R
H4B H 0.9997 0.7550 0.5128 0.040 Uiso 1 1 calc R
C5 C 0.8524(5) 0.7607(4) 0.5509(5) 0.0225(14) Uani 1 1 d .
H5A H 0.8531 0.8185 0.5433 0.027 Uiso 1 1 calc R
C6 C 0.7486(6) 0.7298(4) 0.4479(5) 0.0308(16) Uani 1 1 d .
H6A H 0.7564 0.7485 0.3812 0.046 Uiso 1 1 calc R
H6B H 0.6734 0.7484 0.4478 0.046 Uiso 1 1 calc R
H6C H 0.7496 0.6729 0.4488 0.046 Uiso 1 1 calc R
C7 C 0.7788(5) 0.8288(3) 0.7104(5) 0.0179(13) Uani 1 1 d .
C8 C 0.8368(5) 0.9007(3) 0.7186(5) 0.0222(14) Uani 1 1 d .
H8A H 0.9117 0.9033 0.7141 0.027 Uiso 1 1 calc R
C9 C 0.7825(6) 0.9674(3) 0.7334(5) 0.0298(16) Uani 1 1 d .
H9A H 0.8210 1.0160 0.7395 0.036 Uiso 1 1 calc R
C10 C 0.6733(6) 0.9647(4) 0.7395(5) 0.0284(15) Uani 1 1 d .
H10A H 0.6380 1.0113 0.7502 0.034 Uiso 1 1 calc R
C11 C 0.6152(6) 0.8946(4) 0.7301(6) 0.0283(15) Uani 1 1 d .
H11A H 0.5392 0.8928 0.7324 0.034 Uiso 1 1 calc R
C12 C 0.6706(5) 0.8253(3) 0.7171(5) 0.0193(13) Uani 1 1 d .
C13 C 0.4336(6) 0.7925(4) 0.4999(6) 0.0321(16) Uani 1 1 d .
H13A H 0.3528 0.7894 0.4420 0.048 Uiso 1 1 calc R
H13B H 0.4909 0.7816 0.4678 0.048 Uiso 1 1 calc R
H13C H 0.4477 0.8448 0.5320 0.048 Uiso 1 1 calc R
C14 C 0.4482(5) 0.7343(4) 0.5884(6) 0.0245(15) Uani 1 1 d .
H14A H 0.4334 0.6819 0.5525 0.029 Uiso 1 1 calc R
C15 C 0.3628(6) 0.7427(5) 0.6456(6) 0.0384(18) Uani 1 1 d .
H15A H 0.3505 0.7984 0.6565 0.046 Uiso 1 1 calc R
H15B H 0.2849 0.7195 0.5990 0.046 Uiso 1 1 calc R
C16 C 0.4156(6) 0.7020(4) 0.7559(6) 0.0370(18) Uani 1 1 d .
H16A H 0.4149 0.6450 0.7454 0.044 Uiso 1 1 calc R
H16B H 0.3698 0.7143 0.8003 0.044 Uiso 1 1 calc R
C17 C 0.5419(5) 0.7316(4) 0.8130(5) 0.0208(14) Uani 1 1 d .
H17A H 0.5367 0.7872 0.8321 0.025 Uiso 1 1 calc R
C18 C 0.6206(6) 0.6906(4) 0.9205(5) 0.0311(16) Uani 1 1 d .
H18A H 0.5883 0.6989 0.9761 0.047 Uiso 1 1 calc R
H18B H 0.7014 0.7117 0.9477 0.047 Uiso 1 1 calc R
H18C H 0.6227 0.6348 0.9067 0.047 Uiso 1 1 calc R
C19 C 0.5955(6) 0.5545(4) 0.6749(6) 0.0222(6) Uani 1 1 d .
C20 C 0.5063(5) 0.5317(3) 0.5757(5) 0.0222(6) Uani 1 1 d .
H20A H 0.4991 0.5582 0.5103 0.027 Uiso 1 1 calc R
C21 C 0.4270(5) 0.4726(3) 0.5662(5) 0.0222(6) Uani 1 1 d .
H21A H 0.3660 0.4605 0.4960 0.027 Uiso 1 1 calc R
C22 C 0.4362(5) 0.4318(3) 0.6569(5) 0.0222(6) Uani 1 1 d .
H22A H 0.3831 0.3901 0.6496 0.027 Uiso 1 1 calc R
C23 C 0.5218(5) 0.4505(3) 0.7593(5) 0.0222(6) Uani 1 1 d .
H23A H 0.5270 0.4227 0.8231 0.027 Uiso 1 1 calc R
C24 C 0.6026(5) 0.5120(3) 0.7687(5) 0.0222(6) Uani 1 1 d .
H24A H 0.6623 0.5247 0.8393 0.027 Uiso 1 1 calc R
C25 C 0.7686(6) 0.4414(3) 0.6263(6) 0.0297(16) Uani 1 1 d .
H25A H 0.8214 0.4071 0.6079 0.044 Uiso 1 1 calc R
H25B H 0.6898 0.4418 0.5649 0.044 Uiso 1 1 calc R
H25C H 0.7621 0.4225 0.6934 0.044 Uiso 1 1 calc R
C26 C 0.9834(5) 0.5268(3) 0.7444(5) 0.0136(13) Uani 1 1 d .
C27 C 1.0785(6) 0.5194(4) 0.7092(6) 0.0216(16) Uani 1 1 d .
C28 C 1.1934(6) 0.5106(4) 0.7875(6) 0.0287(15) Uani 1 1 d .
H28A H 1.2558 0.5059 0.7633 0.034 Uiso 1 1 calc R
C29 C 1.2212(5) 0.5082(4) 0.8996(5) 0.0258(15) Uani 1 1 d .
C30 C 1.1295(6) 0.5135(4) 0.9327(5) 0.0249(14) Uani 1 1 d .
H30A H 1.1469 0.5103 1.0094 0.030 Uiso 1 1 calc R
C31 C 1.0135(5) 0.5231(3) 0.8588(5) 0.0158(13) Uani 1 1 d .
C32 C 1.1492(6) 0.5606(4) 0.5609(6) 0.0379(18) Uani 1 1 d .
H32A H 1.1244 0.5637 0.4806 0.057 Uiso 1 1 calc R
H32B H 1.2265 0.5347 0.5946 0.057 Uiso 1 1 calc R
H32C H 1.1557 0.6131 0.5914 0.057 Uiso 1 1 calc R
C33 C 1.0585(5) 0.5150(4) 0.5858(5) 0.0252(14) Uani 1 1 d .
H33A H 0.9782 0.5370 0.5402 0.030 Uiso 1 1 calc R
C34 C 1.0585(7) 0.4297(4) 0.5538(6) 0.0390(19) Uani 1 1 d .
H34A H 1.0500 0.4263 0.4771 0.058 Uiso 1 1 calc R
H34B H 0.9922 0.4028 0.5611 0.058 Uiso 1 1 calc R
H34C H 1.1336 0.4055 0.6028 0.058 Uiso 1 1 calc R
C35 C 1.4350(6) 0.5495(5) 0.9702(6) 0.045(2) Uani 1 1 d .
H35A H 1.4113 0.6029 0.9767 0.068 Uiso 1 1 calc R
H35B H 1.4361 0.5421 0.8972 0.068 Uiso 1 1 calc R
H35C H 1.5145 0.5397 1.0278 0.068 Uiso 1 1 calc R
C36 C 1.3484(5) 0.4942(4) 0.9837(6) 0.0338(17) Uani 1 1 d .
H36A H 1.3497 0.5035 1.0587 0.041 Uiso 1 1 calc R
C37 C 1.3847(6) 0.4103(5) 0.9806(7) 0.045(2) Uani 1 1 d .
H37A H 1.4655 0.4023 1.0368 0.068 Uiso 1 1 calc R
H37B H 1.3824 0.3986 0.9073 0.068 Uiso 1 1 calc R
H37C H 1.3297 0.3760 0.9955 0.068 Uiso 1 1 calc R
C38 C 0.9327(7) 0.5908(4) 0.9826(6) 0.0391(18) Uani 1 1 d .
H38A H 0.9236 0.6399 0.9425 0.059 Uiso 1 1 calc R
H38B H 1.0114 0.5890 1.0441 0.059 Uiso 1 1 calc R
H38C H 0.8713 0.5871 1.0116 0.059 Uiso 1 1 calc R
C39 C 0.9199(5) 0.5237(3) 0.9050(5) 0.0167(12) Uani 1 1 d .
H39A H 0.8417 0.5306 0.8406 0.020 Uiso 1 1 calc R
C40 C 0.9136(7) 0.4456(4) 0.9587(6) 0.0353(17) Uani 1 1 d .
H40A H 0.9010 0.4036 0.9052 0.053 Uiso 1 1 calc R
H40B H 0.8475 0.4466 0.9818 0.053 Uiso 1 1 calc R
H40C H 0.9882 0.4367 1.0235 0.053 Uiso 1 1 calc R
C41 C 0.7776(7) 0.4794(5) 0.1947(6) 0.0437(19) Uani 1 1 d .
C42 C 0.7307(9) 1.1955(6) 0.8689(9) 0.072(3) Uani 1 1 d .
H42A H 0.8029 1.2180 0.8654 0.087 Uiso 1 1 calc R
H42B H 0.7550 1.1622 0.9355 0.087 Uiso 1 1 calc R
C43 C 0.6528(10) 1.2559(7) 0.8734(12) 0.148(8) Uani 1 1 d .
H43A H 0.6696 1.3048 0.8431 0.178 Uiso 1 1 calc R
H43B H 0.6642 1.2652 0.9509 0.178 Uiso 1 1 calc R
C44 C 0.5270(10) 1.2295(6) 0.8050(9) 0.081(3) Uani 1 1 d .
H44A H 0.4869 1.2129 0.8527 0.098 Uiso 1 1 calc R
H44B H 0.4797 1.2711 0.7548 0.098 Uiso 1 1 calc R
C45 C 0.5445(8) 1.1617(5) 0.7406(8) 0.067(3) Uani 1 1 d .
H45A H 0.5094 1.1141 0.7564 0.080 Uiso 1 1 calc R
H45B H 0.5053 1.1723 0.6602 0.080 Uiso 1 1 calc R
C46 C 1.0857(8) 0.7251(6) 1.3041(9) 0.068(3) Uani 1 1 d .
H46A H 1.1111 0.7505 1.3772 0.081 Uiso 1 1 calc R
H46B H 1.1478 0.6878 1.3067 0.081 Uiso 1 1 calc R
C47 C 0.9694(8) 0.6848(5) 1.2739(7) 0.058(2) Uani 1 1 d .
H47A H 0.9601 0.6411 1.2225 0.069 Uiso 1 1 calc R
H47B H 0.9603 0.6653 1.3404 0.069 Uiso 1 1 calc R
C48 C 0.8836(8) 0.7482(6) 1.2194(7) 0.058(3) Uani 1 1 d .
H48A H 0.8680 0.7794 1.2749 0.070 Uiso 1 1 calc R
H48B H 0.8074 0.7268 1.1656 0.070 Uiso 1 1 calc R
C49 C 0.9419(8) 0.7965(5) 1.1622(8) 0.058(2) Uani 1 1 d .
H48C H 0.9135 0.7815 1.0834 0.070 Uiso 1 1 calc R
H48D H 0.9250 0.8523 1.1666 0.070 Uiso 1 1 calc R
F3 F 0.7418(4) 0.5406(3) 0.1277(4) 0.0584(14) Uani 1 1 d .
F2 F 0.8940(4) 0.4779(3) 0.2320(4) 0.0556(13) Uani 1 1 d .
F1 F 0.7367(5) 0.4158(3) 0.1322(5) 0.0810(18) Uani 1 1 d .
H3A H 0.837(4) 0.553(3) 0.552(2) 0.000(13) Uiso 1 1 d D

loop_
_atom_site_aniso_label
_atom_site_aniso_U_11
_atom_site_aniso_U_22
_atom_site_aniso_U_33
_atom_site_aniso_U_23
_atom_site_aniso_U_13
_atom_site_aniso_U_12
Pd1 0.01225(18) 0.00883(17) 0.01547(19) 0.0007(2) 0.00562(14) 0.0006(2)
S1 0.0313(9) 0.0298(9) 0.0261(9) -0.0020(7) 0.0108(7) -0.0015(8)
P1 0.0232(10) 0.0147(9) 0.0204(9) -0.0036(7) 0.0101(7) -0.0010(7)
P2 0.0209(9) 0.0143(8) 0.0261(10) 0.0014(7) 0.0103(8) -0.0001(7)
P3 0.0131(8) 0.0122(8) 0.0129(8) -0.0020(7) 0.0025(6) 0.0024(7)
O1 0.093(5) 0.031(3) 0.058(4) 0.024(3) 0.031(3) 0.002(3)
O2 0.028(3) 0.110(5) 0.056(4) 0.011(4) 0.024(3) -0.012(3)
O3 0.091(5) 0.033(3) 0.048(3) -0.015(3) 0.020(3) -0.006(3)
O4 0.066(4) 0.039(4) 0.126(6) -0.034(4) 0.038(4) -0.009(3)
O5 0.062(4) 0.058(4) 0.139(7) 0.027(4) 0.049(5) 0.002(4)
C1 0.020(4) 0.019(4) 0.046(4) 0.002(3) 0.012(3) -0.007(3)
C2 0.027(4) 0.021(4) 0.028(4) 0.004(3) 0.003(3) 0.010(3)
C3 0.015(4) 0.031(4) 0.054(5) 0.000(4) 0.017(3) -0.003(3)
C4 0.039(4) 0.027(4) 0.043(4) -0.003(3) 0.027(4) 0.006(3)
C5 0.028(4) 0.014(3) 0.028(4) 0.006(3) 0.015(3) 0.002(3)
C6 0.050(5) 0.024(3) 0.019(3) 0.002(3) 0.016(3) -0.001(3)
C7 0.027(3) 0.009(3) 0.015(3) -0.003(2) 0.005(3) 0.002(3)
C8 0.020(3) 0.020(3) 0.027(4) 0.000(3) 0.009(3) 0.000(3)
C9 0.055(5) 0.010(3) 0.024(4) 0.000(3) 0.016(3) -0.001(3)
C10 0.040(4) 0.015(3) 0.029(4) -0.008(3) 0.014(3) 0.005(3)
C11 0.028(4) 0.025(4) 0.038(4) -0.009(3) 0.019(3) 0.003(3)
C12 0.024(3) 0.017(3) 0.015(3) 0.000(3) 0.007(3) 0.005(3)
C13 0.026(4) 0.027(4) 0.040(4) 0.011(3) 0.009(3) 0.001(3)
C14 0.016(3) 0.014(3) 0.041(4) 0.000(3) 0.010(3) 0.000(3)
C15 0.023(4) 0.043(4) 0.048(5) 0.002(4) 0.012(3) 0.006(3)
C16 0.019(4) 0.047(4) 0.053(5) 0.008(4) 0.023(3) 0.004(3)
C17 0.019(3) 0.018(3) 0.034(4) -0.005(3) 0.019(3) -0.002(3)
C18 0.031(4) 0.034(4) 0.032(4) -0.003(3) 0.016(3) -0.006(3)
C19 0.0196(13) 0.0165(13) 0.0329(15) 0.0036(11) 0.0132(11) 0.0029(11)
C20 0.0196(13) 0.0165(13) 0.0329(15) 0.0036(11) 0.0132(11) 0.0029(11)
C21 0.0196(13) 0.0165(13) 0.0329(15) 0.0036(11) 0.0132(11) 0.0029(11)
C22 0.0196(13) 0.0165(13) 0.0329(15) 0.0036(11) 0.0132(11) 0.0029(11)
C23 0.0196(13) 0.0165(13) 0.0329(15) 0.0036(11) 0.0132(11) 0.0029(11)
C24 0.0196(13) 0.0165(13) 0.0329(15) 0.0036(11) 0.0132(11) 0.0029(11)
C25 0.020(3) 0.014(3) 0.050(5) -0.012(3) 0.009(3) 0.002(3)
C26 0.008(3) 0.004(3) 0.026(3) -0.004(2) 0.004(2) 0.004(2)
C27 0.022(4) 0.013(3) 0.024(4) 0.004(3) 0.004(3) 0.004(3)
C28 0.025(3) 0.020(3) 0.042(4) 0.001(3) 0.015(3) 0.003(3)
C29 0.015(3) 0.024(3) 0.027(4) 0.000(3) -0.003(3) -0.003(3)
C30 0.031(4) 0.020(3) 0.022(3) 0.007(3) 0.008(3) 0.005(3)
C31 0.012(3) 0.011(3) 0.026(3) 0.001(3) 0.008(3) 0.006(2)
C32 0.033(4) 0.044(4) 0.041(4) 0.012(4) 0.020(3) 0.012(4)
C33 0.020(3) 0.030(4) 0.025(3) 0.001(3) 0.009(3) 0.012(3)
C34 0.045(5) 0.042(4) 0.029(4) -0.018(3) 0.014(3) 0.010(4)
C35 0.030(4) 0.052(5) 0.044(5) 0.011(4) 0.005(3) -0.008(4)
C36 0.018(3) 0.052(5) 0.030(4) 0.002(3) 0.008(3) -0.003(3)
C37 0.023(4) 0.055(5) 0.051(5) 0.027(4) 0.009(4) 0.011(4)
C38 0.048(5) 0.036(4) 0.047(5) -0.007(3) 0.033(4) -0.001(4)
C39 0.021(3) 0.010(3) 0.022(3) 0.000(2) 0.012(3) 0.004(2)
C40 0.047(5) 0.025(4) 0.038(4) 0.009(3) 0.022(4) 0.003(3)
C41 0.035(4) 0.052(5) 0.046(5) 0.002(4) 0.019(4) 0.006(4)
C42 0.069(7) 0.058(6) 0.080(7) -0.011(5) 0.020(6) -0.002(5)
C43 0.087(9) 0.077(8) 0.164(13) -0.051(9) -0.067(8) 0.057(8)
C44 0.092(8) 0.063(7) 0.065(7) -0.005(6) 0.007(6) 0.022(6)
C45 0.061(6) 0.038(6) 0.089(7) 0.010(5) 0.018(5) 0.017(4)
C46 0.049(6) 0.064(6) 0.084(7) 0.015(6) 0.021(5) 0.005(5)
C47 0.088(7) 0.052(5) 0.027(4) -0.004(4) 0.017(4) -0.016(5)
C48 0.052(6) 0.072(7) 0.042(5) -0.006(5) 0.012(4) -0.026(5)
C49 0.058(6) 0.056(6) 0.071(6) 0.009(5) 0.037(5) 0.001(5)
F3 0.038(3) 0.086(4) 0.052(3) 0.039(3) 0.019(2) 0.007(3)
F2 0.035(3) 0.064(3) 0.073(3) 0.013(3) 0.027(2) 0.016(2)
F1 0.093(4) 0.078(4) 0.074(4) -0.045(3) 0.037(3) -0.005(3)

loop_
_atom_type_symbol
_atom_type_description
_atom_type_scat_dispersion_real
_atom_type_scat_dispersion_imag
_atom_type_scat_source
C C 0.0033 0.0016 'International Tables Vol C Tables 4.2.6.8 and 6.1.1.4'
H H 0.0000 0.0000 'International Tables Vol C Tables 4.2.6.8 and 6.1.1.4'
O O 0.0106 0.0060 'International Tables Vol C Tables 4.2.6.8 and 6.1.1.4'
F F 0.0171 0.0103 'International Tables Vol C Tables 4.2.6.8 and 6.1.1.4'
P P 0.1023 0.0942 'International Tables Vol C Tables 4.2.6.8 and 6.1.1.4'
S S 0.1246 0.1234 'International Tables Vol C Tables 4.2.6.8 and 6.1.1.4'
Pd Pd -0.9988 1.0072 'International Tables Vol C Tables 4.2.6.8 and 6.1.1.4'

loop_
_geom_angle_atom_site_label_1
_geom_angle_atom_site_label_2
_geom_angle_atom_site_label_3
_geom_angle
C19 Pd1 P2 89.82(18)
C19 Pd1 P1 173.4(2)
P2 Pd1 P1 85.53(7)
C19 Pd1 P3 87.7(2)
P2 Pd1 P3 174.48(7)
P1 Pd1 P3 96.53(6)
O2 S1 O1 118.2(4)
O2 S1 O3 116.1(4)
O1 S1 O3 112.7(3)
O2 S1 C41 102.7(3)
O1 S1 C41 102.8(4)
O3 S1 C41 101.1(4)
C7 P1 C2 112.5(3)
C7 P1 C5 102.6(3)
C2 P1 C5 94.0(3)
C7 P1 Pd1 108.3(2)
C2 P1 Pd1 120.5(3)
C5 P1 Pd1 117.1(2)
C17 P2 C12 104.6(3)
C17 P2 C14 94.8(3)
C12 P2 C14 109.2(3)
C17 P2 Pd1 124.5(2)
C12 P2 Pd1 108.5(2)
C14 P2 Pd1 113.9(2)
C26 P3 C25 104.3(3)
C26 P3 Pd1 118.6(2)
C25 P3 Pd1 118.2(2)
C45 O4 C42 110.3(7)
C46 O5 C49 110.7(7)
C1 C2 C3 115.5(6)
C1 C2 P1 115.5(5)
C3 C2 P1 105.1(5)
C4 C3 C2 109.4(6)
C3 C4 C5 106.8(5)
C4 C5 C6 116.1(5)
C4 C5 P1 104.3(4)
C6 C5 P1 114.7(4)
C12 C7 C8 120.5(5)
C12 C7 P1 118.3(4)
C8 C7 P1 121.1(5)
C9 C8 C7 118.6(6)
C10 C9 C8 121.4(6)
C9 C10 C11 120.3(6)
C10 C11 C12 119.1(6)
C7 C12 C11 119.9(6)
C7 C12 P2 119.0(4)
C11 C12 P2 121.0(5)
C13 C14 C15 115.8(6)
C13 C14 P2 115.5(5)
C15 C14 P2 104.1(5)
C16 C15 C14 108.8(6)
C15 C16 C17 106.0(6)
C16 C17 C18 116.2(5)
C16 C17 P2 104.3(4)
C18 C17 P2 115.3(4)
C20 C19 C24 115.4(6)
C20 C19 Pd1 123.0(5)
C24 C19 Pd1 121.3(5)
C21 C20 C19 123.6(6)
C22 C21 C20 120.1(6)
C21 C22 C23 120.4(6)
C22 C23 C24 119.2(6)
C19 C24 C23 121.2(6)
C31 C26 C27 117.1(5)
C31 C26 P3 119.5(5)
C27 C26 P3 123.4(5)
C28 C27 C26 119.3(6)
C28 C27 C33 117.4(6)
C26 C27 C33 123.2(6)
C27 C28 C29 122.7(6)
C30 C29 C28 117.8(6)
C30 C29 C36 120.8(6)
C28 C29 C36 121.3(6)
C29 C30 C31 122.2(6)
C30 C31 C26 120.9(6)
C30 C31 C39 117.2(5)
C26 C31 C39 121.8(5)
C32 C33 C34 110.8(6)
C32 C33 C27 113.0(6)
C34 C33 C27 108.7(5)
C35 C36 C37 111.7(6)
C35 C36 C29 112.5(6)
C37 C36 C29 110.9(6)
C31 C39 C38 113.3(5)
C31 C39 C40 111.9(5)
C38 C39 C40 111.4(5)
F2 C41 F3 106.2(6)
F2 C41 F1 107.1(7)
F3 C41 F1 107.3(6)
F2 C41 S1 113.2(5)
F3 C41 S1 112.0(5)
F1 C41 S1 110.7(6)
O4 C42 C43 106.8(8)
C42 C43 C44 107.3(9)
C45 C44 C43 102.8(9)
O4 C45 C44 107.8(8)
O5 C46 C47 105.3(8)
C48 C47 C46 101.8(7)
C47 C48 C49 105.1(8)
O5 C49 C48 104.9(7)

loop_
_geom_bond_atom_site_label_1
_geom_bond_atom_site_label_2
_geom_bond_distance
Pd1 C19 2.054(7)
Pd1 P2 2.2775(19)
Pd1 P1 2.3204(19)
Pd1 P3 2.3347(18)
S1 O2 1.411(5)
S1 O1 1.426(5)
S1 O3 1.446(5)
S1 C41 1.810(8)
P1 C7 1.810(6)
P1 C2 1.858(7)
P1 C5 1.865(6)
P2 C17 1.827(6)
P2 C12 1.832(6)
P2 C14 1.862(7)
P3 C26 1.812(6)
P3 C25 1.824(6)
O4 C45 1.401(10)
O4 C42 1.407(11)
O5 C46 1.419(11)
O5 C49 1.423(10)
C1 C2 1.513(10)
C2 C3 1.527(10)
C3 C4 1.504(10)
C4 C5 1.513(9)
C5 C6 1.535(9)
C7 C12 1.374(9)
C7 C8 1.412(8)
C8 C9 1.383(8)
C9 C10 1.382(9)
C10 C11 1.384(9)
C11 C12 1.421(8)
C13 C14 1.497(9)
C14 C15 1.534(9)
C15 C16 1.508(10)
C16 C17 1.516(9)
C17 C18 1.530(9)
C19 C20 1.382(9)
C19 C24 1.413(9)
C20 C21 1.381(8)
C21 C22 1.356(8)
C22 C23 1.374(9)
C23 C24 1.425(8)
C26 C31 1.406(9)
C26 C27 1.435(9)
C27 C28 1.380(9)
C27 C33 1.551(9)
C28 C29 1.381(9)
C29 C30 1.373(9)
C29 C36 1.527(8)
C30 C31 1.374(8)
C31 C39 1.512(8)
C32 C33 1.510(9)
C33 C34 1.528(9)
C35 C36 1.495(9)
C36 C37 1.518(10)
C38 C39 1.512(8)
C39 C40 1.539(8)
C41 F2 1.314(8)
C41 F3 1.332(9)
C41 F1 1.341(9)
C42 C43 1.434(14)
C43 C44 1.513(15)
C44 C45 1.512(13)
C46 C47 1.493(12)
C47 C48 1.486(12)
C48 C49 1.492(12)
